data_7057159
loop_
_publ_author_name
'Montis, Riccardo'
'Arca, Massimiliano'
'Aragoni, M. Carla'
'Blake, Alexander J.'
'Castellano, Carlo'
'Demartin, Francesco'
'Isaia, Francesco'
'Lippolis, Vito'
'Pintus, Anna'
'Lenard\~ao, Eder J.'
'Perin, Gelson'
'O'Connor, Alice E.'
'Thurow, Samuel'

_publ_section_title
;
 Structural diversity in the products formed by the reactions of
 2-arylselanyl pyridine derivatives and dihalogens
;
_journal_issue 13
_journal_name_full 'New Journal of Chemistry'
_journal_page_first 10592
_journal_paper_doi 10.1039/C8NJ00495A
_journal_volume 42
_journal_year 2018
_chemical_formula_moiety 'C17 H13 N Se2'
_chemical_formula_sum 'C17 H13 N Se2'
_chemical_formula_weight 389.20
_space_group_crystal_system orthorhombic
_space_group_IT_number 33
_space_group_name_Hall 'P 2c -2n'
_space_group_name_H-M_alt 'P n a 21'
_symmetry_space_group_name_Hall 'P 2c -2n'
_symmetry_space_group_name_H-M 'P n a 21'
_atom_sites_solution_hydrogens geom
_audit_creation_date 2015-11-05
_audit_creation_method
;
Olex2 1.2
(compiled 2015.09.30 svn.r3233 for OlexSys, GUI svn.r5103)
;
_audit_update_record
;
2018-03-06 deposited with the CCDC.
2018-03-12 downloaded from the CCDC.
;
_cell_angle_alpha 90
_cell_angle_beta 90
_cell_angle_gamma 90
_cell_formula_units_Z 4
_cell_length_a 14.0396(3)
_cell_length_b 18.3594(5)
_cell_length_c 5.76067(13)
_cell_measurement_reflns_used 11262
_cell_measurement_temperature 119.98(11)
_cell_measurement_theta_max 74.1330
_cell_measurement_theta_min 4.8090
_cell_volume 1484.86(6)
_computing_cell_refinement
;
CrysAlisPro, Agilent Technologies,
Version 1.171.37.35 (release 13-08-2014 CrysAlis171 .NET)
(compiled Aug 13 2014,18:06:01)
;
_computing_data_collection
;
CrysAlisPro, Agilent Technologies,
Version 1.171.37.35 (release 13-08-2014 CrysAlis171 .NET)
(compiled Aug 13 2014,18:06:01)
;
_computing_data_reduction
;
CrysAlisPro, Agilent Technologies,
Version 1.171.37.35 (release 13-08-2014 CrysAlis171 .NET)
(compiled Aug 13 2014,18:06:01)
;
_computing_molecular_graphics 'Olex2 (Dolomanov et al., 2009)'
_computing_publication_material 'Olex2 (Dolomanov et al., 2009)'
_computing_structure_refinement 'ShelXL (Sheldrick, 2015)'
_computing_structure_solution 'ShelXS (Sheldrick, 2008)'
_diffrn_ambient_environment N~2~
_diffrn_ambient_temperature 119.98(11)
_diffrn_detector 'CCD plate'
_diffrn_detector_area_resol_mean 5.1806
_diffrn_detector_type Atlas
_diffrn_measured_fraction_theta_full 0.998
_diffrn_measured_fraction_theta_max 0.993
_diffrn_measurement_details
;
#__ type_ start__ end____ width___ exp.time_
  1 omega -100.00  -31.00   1.0000   10.0000
omega____ theta____ kappa____ phi______ frames
    -      -38.5000  -38.0000  120.0000 69

#__ type_ start__ end____ width___ exp.time_
  2 omega  -48.00   20.00   1.0000   10.0000
omega____ theta____ kappa____ phi______ frames
    -      -38.5000   38.0000  -90.0000 68

#__ type_ start__ end____ width___ exp.time_
  3 omega   55.00   91.00   1.0000   10.0000
omega____ theta____ kappa____ phi______ frames
    -       43.1277 -125.0000  120.0000 36

#__ type_ start__ end____ width___ exp.time_
  4 omega   33.00   77.00   1.0000   40.0000
omega____ theta____ kappa____ phi______ frames
    -      106.1322  -77.0000 -120.0000 44

#__ type_ start__ end____ width___ exp.time_
  5 omega   32.00   73.00   1.0000   40.0000
omega____ theta____ kappa____ phi______ frames
    -      106.1322  -30.0000   30.0000 41

#__ type_ start__ end____ width___ exp.time_
  6 omega   39.00   68.00   1.0000   40.0000
omega____ theta____ kappa____ phi______ frames
    -      106.1322  -45.0000  150.0000 29

#__ type_ start__ end____ width___ exp.time_
  7 omega  113.00  138.00   1.0000   40.0000
omega____ theta____ kappa____ phi______ frames
    -      106.1322  -77.0000 -120.0000 25

#__ type_ start__ end____ width___ exp.time_
  8 omega   27.00  132.00   1.0000   40.0000
omega____ theta____ kappa____ phi______ frames
    -      106.1322  -15.0000 -150.0000 105

#__ type_ start__ end____ width___ exp.time_
  9 omega  -50.00   34.00   1.0000   10.0000
omega____ theta____ kappa____ phi______ frames
    -      -38.5000   38.0000   60.0000 84

#__ type_ start__ end____ width___ exp.time_
 10 omega   16.00  113.00   1.0000   10.0000
omega____ theta____ kappa____ phi______ frames
    -       43.1277   57.0000  -90.0000 97

#__ type_ start__ end____ width___ exp.time_
 11 omega   16.00  113.00   1.0000   10.0000
omega____ theta____ kappa____ phi______ frames
    -       43.1277   57.0000   30.0000 97

#__ type_ start__ end____ width___ exp.time_
 12 omega   82.00  178.00   1.0000   40.0000
omega____ theta____ kappa____ phi______ frames
    -      106.1322   30.0000   30.0000 96

#__ type_ start__ end____ width___ exp.time_
 13 omega   35.00  121.00   1.0000   40.0000
omega____ theta____ kappa____ phi______ frames
    -      106.1322 -125.0000   90.0000 86

#__ type_ start__ end____ width___ exp.time_
 14 omega   79.00  176.00   1.0000   40.0000
omega____ theta____ kappa____ phi______ frames
    -      106.1322   61.0000  -60.0000 97

#__ type_ start__ end____ width___ exp.time_
 15 omega    1.00   83.00   1.0000   10.0000
omega____ theta____ kappa____ phi______ frames
    -       43.1277  -99.0000  -30.0000 82

#__ type_ start__ end____ width___ exp.time_
 16 omega   16.00  113.00   1.0000   10.0000
omega____ theta____ kappa____ phi______ frames
    -       43.1277   57.0000  120.0000 97

#__ type_ start__ end____ width___ exp.time_
 17 omega    1.00   83.00   1.0000   10.0000
omega____ theta____ kappa____ phi______ frames
    -       43.1277  -99.0000  120.0000 82

#__ type_ start__ end____ width___ exp.time_
 18 omega   25.00  109.00   1.0000   40.0000
omega____ theta____ kappa____ phi______ frames
    -      106.1322  -95.0000  150.0000 84

#__ type_ start__ end____ width___ exp.time_
 19 omega   75.00  178.00   1.0000   40.0000
omega____ theta____ kappa____ phi______ frames
    -      106.1322   77.0000   90.0000 103

#__ type_ start__ end____ width___ exp.time_
 20 omega   82.00  178.00   1.0000   40.0000
omega____ theta____ kappa____ phi______ frames
    -      106.1322   30.0000 -150.0000 96

#__ type_ start__ end____ width___ exp.time_
 21 omega   12.00  117.00   1.0000   10.0000
omega____ theta____ kappa____ phi______ frames
    -       43.1277   77.0000   90.0000 105

#__ type_ start__ end____ width___ exp.time_
 22 omega   12.00  117.00   1.0000   10.0000
omega____ theta____ kappa____ phi______ frames
    -       43.1277   77.0000 -180.0000 105

#__ type_ start__ end____ width___ exp.time_
 23 omega   12.00  117.00   1.0000   10.0000
omega____ theta____ kappa____ phi______ frames
    -       43.1277   77.0000  -60.0000 105

#__ type_ start__ end____ width___ exp.time_
 24 omega   79.00  153.00   1.0000   40.0000
omega____ theta____ kappa____ phi______ frames
    -      106.1322   61.0000   60.0000 74

#__ type_ start__ end____ width___ exp.time_
 25 omega   79.00  170.00   1.0000   40.0000
omega____ theta____ kappa____ phi______ frames
    -      106.1322   61.0000  150.0000 91
;
_diffrn_measurement_device 'four-circle diffractometer'
_diffrn_measurement_device_type 'SuperNova, Dual, Cu at zero, Atlas'
_diffrn_measurement_method '\w scans'
_diffrn_orient_matrix_UB_11 0.0255997000
_diffrn_orient_matrix_UB_12 0.0117098000
_diffrn_orient_matrix_UB_13 0.2574113000
_diffrn_orient_matrix_UB_21 -0.0933004000
_diffrn_orient_matrix_UB_22 0.0427560000
_diffrn_orient_matrix_UB_23 0.0354073000
_diffrn_orient_matrix_UB_31 -0.0517565000
_diffrn_orient_matrix_UB_32 -0.0712194000
_diffrn_orient_matrix_UB_33 0.0636366000
_diffrn_radiation_monochromator mirror
_diffrn_radiation_probe x-ray
_diffrn_radiation_type CuK\a
_diffrn_radiation_wavelength 1.54184
_diffrn_reflns_av_R_equivalents 0.0239
_diffrn_reflns_av_unetI/netI 0.0130
_diffrn_reflns_Laue_measured_fraction_full 0.998
_diffrn_reflns_Laue_measured_fraction_max 0.993
_diffrn_reflns_limit_h_max 17
_diffrn_reflns_limit_h_min -17
_diffrn_reflns_limit_k_max 21
_diffrn_reflns_limit_k_min -22
_diffrn_reflns_limit_l_max 7
_diffrn_reflns_limit_l_min -7
_diffrn_reflns_number 17449
_diffrn_reflns_point_group_measured_fraction_full 0.998
_diffrn_reflns_point_group_measured_fraction_max 0.993
_diffrn_reflns_theta_full 68.000
_diffrn_reflns_theta_max 74.379
_diffrn_reflns_theta_min 4.817
_diffrn_source 'sealed X-ray tube'
_diffrn_source_type 'SuperNova (Cu) X-ray Source'
_exptl_absorpt_coefficient_mu 6.118
_exptl_absorpt_correction_T_max 1.00000
_exptl_absorpt_correction_T_min 0.80525
_exptl_absorpt_correction_type multi-scan
_exptl_absorpt_process_details
;
CrysAlisPro, Agilent Technologies,
Version 1.171.37.35 (release 13-08-2014 CrysAlis171 .NET)
(compiled Aug 13 2014,18:06:01)
Empirical absorption correction using spherical harmonics,
 implemented in SCALE3 ABSPACK scaling algorithm.
Empirical absorption correction using spherical harmonics,
 implemented in SCALE3 ABSPACK scaling algorithm.
Rint for refined data:    0.04677 with corrections    0.02901
Rint for all data:        0.05109 with corrections    0.03403
1 observations identified as outliers and rejected
Final wR=   0.03849
Final frame scales: Min=  0.9693 Max=  1.0708
Final absorption correction factors: Amin=  0.8777 Amax=  1.0899
;
_exptl_crystal_colour 'pale yellow'
_exptl_crystal_density_diffrn 1.741
_exptl_crystal_description column
_exptl_crystal_F_000 760
_exptl_crystal_size_max 0.1066
_exptl_crystal_size_mid 0.0455
_exptl_crystal_size_min 0.0264
_refine_diff_density_max 0.223
_refine_diff_density_min -0.167
_refine_diff_density_rms 0.043
_refine_ls_abs_structure_details
;
 Refined as an inversion twin.
;
_refine_ls_abs_structure_Flack -0.009(19)
_refine_ls_extinction_coef 0.00047(8)
_refine_ls_extinction_expression Fc^*^=kFc[1+0.001xFc^2^\l^3^/sin(2\q)]^-1/4^
_refine_ls_extinction_method 'SHELXL-2014/7 (Sheldrick 2014'
_refine_ls_goodness_of_fit_ref 1.057
_refine_ls_hydrogen_treatment constr
_refine_ls_matrix_type full
_refine_ls_number_parameters 183
_refine_ls_number_reflns 2933
_refine_ls_number_restraints 1
_refine_ls_restrained_S_all 1.056
_refine_ls_R_factor_all 0.0150
_refine_ls_R_factor_gt 0.0147
_refine_ls_shift/su_max 0.001
_refine_ls_shift/su_mean 0.000
_refine_ls_structure_factor_coef Fsqd
_refine_ls_weighting_details 'w=1/[\s^2^(Fo^2^)+(0.0230P)^2^+0.3214P] where P=(Fo^2^+2Fc^2^)/3'
_refine_ls_weighting_scheme calc
_refine_ls_wR_factor_gt 0.0379
_refine_ls_wR_factor_ref 0.0381
_reflns_Friedel_coverage 0.813
_reflns_Friedel_fraction_full 0.998
_reflns_Friedel_fraction_max 0.993
_reflns_number_gt 2895
_reflns_number_total 2933
_reflns_threshold_expression 'I > 2\s(I)'
_cod_data_source_file c8nj00495a2.cif
_cod_data_source_block vlajbm
_cod_depositor_comments 'Adding full bibliography for 7057153--7057162.cif.'
_cod_original_cell_volume 1484.86(7)
_cod_database_code 7057159
_chemical_oxdiff_formula C17H13N1Se2
_chemical_oxdiff_usercomment 'VLAJB #15206 for VL/AJB, SN-752'
_shelx_space_group_comment
;
The symmetry employed for this shelxl refinement is uniquely defined
by the following loop, which should always be used as a source of
symmetry information in preference to the above space-group names.
They are only intended as comments.
;
_reflns_odcompleteness_completeness 99.87
_reflns_odcompleteness_iscentric 1
_reflns_odcompleteness_theta 66.97
_olex2_refinement_description
;
1. Twinned data refinement
 Scales: 1.009(19) -0.009(19)
2. Fixed Uiso
 At 1.2 times of:
  All C(H) groups
3.a Aromatic/amide H refined with riding coordinates:
 C3(H3), C4(H4), C5(H5), C8(H8), C9(H9), C10(H10), C11(H11), C12(H12),
 C14(H14), C15(H15), C16(H16), C17(H17), C18(H18)
;
_shelx_shelxl_version_number 2014/7
_olex2_submission_special_instructions 'No special instructions were received'

loop_
_space_group_symop_operation_xyz
'x, y, z'
'-x, -y, z+1/2'
'-x+1/2, y+1/2, z+1/2'
'x+1/2, -y+1/2, z'

loop_
_atom_site_label
_atom_site_type_symbol
_atom_site_fract_x
_atom_site_fract_y
_atom_site_fract_z
_atom_site_U_iso_or_equiv
_atom_site_adp_type
_atom_site_occupancy
_atom_site_site_symmetry_order
_atom_site_calc_flag
_atom_site_refinement_flags_posn
Se1 Se 0.75000(2) 0.52781(2) 0.48396(5) 0.02409(8) Uani 1 1 d .
Se2 Se 0.43773(2) 0.69266(2) 0.45802(5) 0.02290(8) Uani 1 1 d .
N1 N 0.58821(13) 0.60338(11) 0.3949(3) 0.0186(4) Uani 1 1 d .
C2 C 0.51154(16) 0.62548(12) 0.2768(4) 0.0173(4) Uani 1 1 d .
C3 C 0.48820(16) 0.60240(13) 0.0544(4) 0.0184(4) Uani 1 1 d .
H3 H 0.4330 0.6199 -0.0230 0.022 Uiso 1 1 calc R
C4 C 0.54920(14) 0.55259(11) -0.0500(5) 0.0182(4) Uani 1 1 d .
H4 H 0.5363 0.5357 -0.2026 0.022 Uiso 1 1 calc R
C5 C 0.62904(17) 0.52744(12) 0.0683(4) 0.0182(4) Uani 1 1 d .
H5 H 0.6710 0.4928 0.0006 0.022 Uiso 1 1 calc R
C6 C 0.64486(15) 0.55501(13) 0.2894(4) 0.0176(4) Uani 1 1 d .
C7 C 0.82842(16) 0.47667(13) 0.2648(4) 0.0195(5) Uani 1 1 d .
C8 C 0.86520(17) 0.51238(14) 0.0716(4) 0.0225(5) Uani 1 1 d .
H8 H 0.8497 0.5620 0.0436 0.027 Uiso 1 1 calc R
C9 C 0.92433(17) 0.47535(15) -0.0794(4) 0.0268(6) Uani 1 1 d .
H9 H 0.9481 0.4993 -0.2137 0.032 Uiso 1 1 calc R
C10 C 0.94913(15) 0.40365(13) -0.0364(6) 0.0287(5) Uani 1 1 d .
H10 H 0.9907 0.3786 -0.1391 0.034 Uiso 1 1 calc R
C11 C 0.91279(19) 0.36848(15) 0.1584(5) 0.0289(6) Uani 1 1 d .
H11 H 0.9299 0.3194 0.1892 0.035 Uiso 1 1 calc R
C12 C 0.85180(18) 0.40491(14) 0.3074(5) 0.0255(5) Uani 1 1 d .
H12 H 0.8261 0.3805 0.4387 0.031 Uiso 1 1 calc R
C13 C 0.35309(17) 0.73247(13) 0.2283(4) 0.0211(5) Uani 1 1 d .
C14 C 0.25554(17) 0.72759(15) 0.2657(6) 0.0282(6) Uani 1 1 d .
H14 H 0.2316 0.7025 0.3976 0.034 Uiso 1 1 calc R
C15 C 0.19345(19) 0.75962(17) 0.1095(6) 0.0374(7) Uani 1 1 d .
H15 H 0.1268 0.7573 0.1369 0.045 Uiso 1 1 calc R
C16 C 0.2272(2) 0.79501(15) -0.0864(6) 0.0364(7) Uani 1 1 d .
H16 H 0.1841 0.8158 -0.1947 0.044 Uiso 1 1 calc R
C17 C 0.3249(2) 0.79968(14) -0.1224(5) 0.0318(6) Uani 1 1 d .
H17 H 0.3488 0.8239 -0.2560 0.038 Uiso 1 1 calc R
C18 C 0.38735(17) 0.76921(13) 0.0351(4) 0.0247(5) Uani 1 1 d .
H18 H 0.4541 0.7734 0.0112 0.030 Uiso 1 1 calc R

loop_
_atom_site_aniso_label
_atom_site_aniso_U_11
_atom_site_aniso_U_22
_atom_site_aniso_U_33
_atom_site_aniso_U_23
_atom_site_aniso_U_13
_atom_site_aniso_U_12
Se1 0.02124(12) 0.03393(14) 0.01711(12) -0.00319(12) -0.00313(10) 0.00755(8)
Se2 0.02573(12) 0.02424(13) 0.01874(12) -0.00331(13) 0.00076(12) 0.00640(8)
N1 0.0202(9) 0.0200(10) 0.0157(9) 0.0001(7) 0.0002(7) -0.0020(7)
C2 0.0190(10) 0.0148(11) 0.0181(10) -0.0001(9) 0.0025(8) -0.0001(8)
C3 0.0182(10) 0.0174(11) 0.0196(10) 0.0023(9) -0.0011(8) 0.0005(8)
C4 0.0220(9) 0.0177(9) 0.0149(9) -0.0008(11) 0.0011(10) -0.0042(7)
C5 0.0178(10) 0.0183(11) 0.0186(11) -0.0018(9) 0.0019(8) -0.0012(8)
C6 0.0161(10) 0.0200(11) 0.0169(10) 0.0027(9) 0.0000(8) -0.0006(8)
C7 0.0160(10) 0.0239(12) 0.0186(11) -0.0001(9) -0.0023(8) 0.0015(8)
C8 0.0177(10) 0.0253(13) 0.0246(11) 0.0050(10) -0.0035(9) -0.0005(9)
C9 0.0187(10) 0.0404(14) 0.0212(14) 0.0034(11) -0.0012(9) -0.0024(9)
C10 0.0212(10) 0.0386(13) 0.0264(11) -0.0092(17) 0.0005(12) 0.0042(8)
C11 0.0295(12) 0.0227(13) 0.0346(14) -0.0038(11) -0.0047(11) 0.0054(10)
C12 0.0263(12) 0.0257(13) 0.0246(12) 0.0029(11) -0.0001(10) -0.0005(10)
C13 0.0203(11) 0.0183(12) 0.0248(11) -0.0063(10) -0.0013(9) 0.0038(9)
C14 0.0222(12) 0.0229(14) 0.0395(16) -0.0108(11) 0.0042(10) 0.0006(9)
C15 0.0204(12) 0.0313(16) 0.061(2) -0.0217(14) -0.0080(12) 0.0066(10)
C16 0.0383(13) 0.0270(14) 0.0438(19) -0.0152(12) -0.0192(13) 0.0152(11)
C17 0.0448(16) 0.0214(13) 0.0293(13) -0.0049(11) -0.0036(11) 0.0090(11)
C18 0.0247(11) 0.0207(12) 0.0289(13) -0.0033(9) 0.0007(9) 0.0036(9)

loop_
_atom_type_symbol
_atom_type_description
_atom_type_scat_dispersion_real
_atom_type_scat_dispersion_imag
_atom_type_scat_source
C C 0.0181 0.0091 'International Tables Vol C Tables 4.2.6.8 and 6.1.1.4'
H H 0.0000 0.0000 'International Tables Vol C Tables 4.2.6.8 and 6.1.1.4'
N N 0.0311 0.0180 'International Tables Vol C Tables 4.2.6.8 and 6.1.1.4'
Se Se -0.7943 1.1372 'International Tables Vol C Tables 4.2.6.8 and 6.1.1.4'

loop_
_exptl_crystal_face_index_h
_exptl_crystal_face_index_k
_exptl_crystal_face_index_l
_exptl_crystal_face_perp_dist
_exptl_oxdiff_crystal_face_indexfrac_h
_exptl_oxdiff_crystal_face_indexfrac_k
_exptl_oxdiff_crystal_face_indexfrac_l
_exptl_oxdiff_crystal_face_x
_exptl_oxdiff_crystal_face_y
_exptl_oxdiff_crystal_face_z
-5 -10 0 0.0183 -4.9969 -9.9932 -0.0012 -0.2452 0.0389 0.9703
-2 -3 -3 0.0413 -1.9979 -2.9956 -2.9988 -0.8581 -0.0479 0.1259
5 10 0 0.0183 4.9969 9.9932 0.0012 0.2452 -0.0389 -0.9703
6 -9 0 0.0254 5.9994 -8.9868 0.0009 0.0486 -0.9439 0.3296
-6 9 0 0.0010 -5.9994 8.9868 -0.0009 -0.0486 0.9439 -0.3296
2 3 3 0.0413 1.9979 2.9956 2.9988 0.8581 0.0479 -0.1259

loop_
_geom_angle_atom_site_label_1
_geom_angle_atom_site_label_2
_geom_angle_atom_site_label_3
_geom_angle
C6 Se1 C7 100.60(10)
C2 Se2 C13 101.76(10)
C2 N1 C6 116.69(19)
N1 C2 Se2 110.69(16)
N1 C2 C3 124.5(2)
C3 C2 Se2 124.77(17)
C2 C3 H3 121.5
C2 C3 C4 117.0(2)
C4 C3 H3 121.5
C3 C4 H4 119.9
C3 C4 C5 120.2(2)
C5 C4 H4 119.9
C4 C5 H5 121.4
C6 C5 C4 117.2(2)
C6 C5 H5 121.4
N1 C6 Se1 111.38(16)
N1 C6 C5 124.3(2)
C5 C6 Se1 124.33(18)
C8 C7 Se1 120.56(19)
C12 C7 Se1 119.09(19)
C12 C7 C8 120.3(2)
C7 C8 H8 120.2
C9 C8 C7 119.7(2)
C9 C8 H8 120.2
C8 C9 H9 119.8
C8 C9 C10 120.4(2)
C10 C9 H9 119.8
C9 C10 H10 120.2
C9 C10 C11 119.6(2)
C11 C10 H10 120.2
C10 C11 H11 119.9
C12 C11 C10 120.2(2)
C12 C11 H11 119.9
C7 C12 C11 119.9(2)
C7 C12 H12 120.1
C11 C12 H12 120.1
C14 C13 Se2 118.6(2)
C18 C13 Se2 121.51(18)
C18 C13 C14 119.8(3)
C13 C14 H14 120.2
C15 C14 C13 119.5(3)
C15 C14 H14 120.2
C14 C15 H15 119.6
C14 C15 C16 120.9(3)
C16 C15 H15 119.6
C15 C16 H16 120.4
C15 C16 C17 119.2(3)
C17 C16 H16 120.4
C16 C17 H17 119.9
C18 C17 C16 120.2(3)
C18 C17 H17 119.9
C13 C18 H18 119.9
C17 C18 C13 120.3(2)
C17 C18 H18 119.9

loop_
_geom_bond_atom_site_label_1
_geom_bond_atom_site_label_2
_geom_bond_distance
Se1 C6 1.920(2)
Se1 C7 1.920(2)
Se2 C2 1.920(2)
Se2 C13 1.923(2)
N1 C2 1.336(3)
N1 C6 1.338(3)
C2 C3 1.389(3)
C3 H3 0.9500
C3 C4 1.390(3)
C4 H4 0.9500
C4 C5 1.391(3)
C5 H5 0.9500
C5 C6 1.388(3)
C7 C8 1.391(3)
C7 C12 1.380(4)
C8 H8 0.9500
C8 C9 1.381(4)
C9 H9 0.9500
C9 C10 1.384(4)
C10 H10 0.9500
C10 C11 1.391(4)
C11 H11 0.9500
C11 C12 1.385(4)
C12 H12 0.9500
C13 C14 1.389(3)
C13 C18 1.388(4)
C14 H14 0.9500
C14 C15 1.384(4)
C15 H15 0.9500
C15 C16 1.386(5)
C16 H16 0.9500
C16 C17 1.389(4)
C17 H17 0.9500
C17 C18 1.380(4)
C18 H18 0.9500

loop_
_geom_torsion_atom_site_label_1
_geom_torsion_atom_site_label_2
_geom_torsion_atom_site_label_3
_geom_torsion_atom_site_label_4
_geom_torsion
Se1 C7 C8 C9 177.61(18)
Se1 C7 C12 C11 -176.22(19)
Se2 C2 C3 C4 -179.04(16)
Se2 C13 C14 C15 176.2(2)
Se2 C13 C18 C17 -177.50(19)
N1 C2 C3 C4 0.4(3)
C2 N1 C6 Se1 -178.97(16)
C2 N1 C6 C5 0.4(3)
C2 C3 C4 C5 0.6(3)
C3 C4 C5 C6 -1.0(3)
C4 C5 C6 Se1 179.77(17)
C4 C5 C6 N1 0.5(3)
C6 N1 C2 Se2 178.63(16)
C6 N1 C2 C3 -0.8(3)
C7 C8 C9 C10 -1.7(4)
C8 C7 C12 C11 0.6(4)
C8 C9 C10 C11 1.1(4)
C9 C10 C11 C12 0.3(4)
C10 C11 C12 C7 -1.2(4)
C12 C7 C8 C9 0.9(4)
C13 C14 C15 C16 1.5(4)
C14 C13 C18 C17 -1.3(4)
C14 C15 C16 C17 -1.5(4)
C15 C16 C17 C18 0.1(4)
C16 C17 C18 C13 1.3(4)
C18 C13 C14 C15 -0.1(4)

loop_
_twin_individual_id
_twin_individual_mass_fraction_refined
1 1.009(19)
2 -0.009(19)
